data_4510705
loop_
_publ_author_name
'Olejniczak, Anna'
'Anio\/la, Michalina'
'Szafra\'nski, Marek'
'Budzianowski, Armand'
'Katrusiak, Andrzej'

_publ_section_title
;
 New Polar Phases of 1,4-Diazabicyclo[2.2.2]octane Perchlorate, An
 NH+&#x00B7;&#x00B7;&#x00B7;N Hydrogen-Bonded Ferroelectric
;
_journal_issue 7
_journal_name_full 'Crystal Growth &amp; Design'
_journal_page_first 2872
_journal_paper_doi 10.1021/cg400276c
_journal_volume 13
_journal_year 2013
_chemical_formula_moiety 'C6 H13 N2, Cl O4'
_chemical_formula_sum 'C6 H13 Cl N2 O4'
_chemical_formula_weight 212.63
_chemical_name_common
;
dabcoHClO4
;
_chemical_name_systematic
; 
1,4-diazabicyclo[2.2.2]octane perchlorate
;
_space_group_IT_number 31
_symmetry_cell_setting orthorhombic
_symmetry_space_group_name_Hall 'P -2ab -2'
_symmetry_space_group_name_H-M 'P m 21 n'
_atom_sites_solution_hydrogens geom
_atom_sites_solution_primary direct
_atom_sites_solution_secondary difmap
_audit_creation_method SHELXL-97
_cell_angle_alpha 90.00
_cell_angle_beta 90.00
_cell_angle_gamma 90.00
_cell_formula_units_Z 2
_cell_length_a 8.771(3)
_cell_length_b 9.673(3)
_cell_length_c 5.3402(12)
_cell_measurement_pressure 200000
_cell_measurement_reflns_used 2628
_cell_measurement_temperature 296(2)
_cell_measurement_theta_max 28.25
_cell_measurement_theta_min 3.14
_cell_volume 453.1(2)
_computing_cell_refinement 'CrysAlis (Oxford Diffraction, 2002)'
_computing_data_collection 'CrysAlis (Oxford Diffraction, 2002)'
_computing_data_reduction 'CrysAlis (Oxford Diffraction, 2002)'
_computing_molecular_graphics
;X-Seed (Barbour, 2001) 
and POV-Ray (Persistence of Vision, 2004)
;
_computing_publication_material 'SHELXL-97 (Sheldrick, 1997)'
_computing_structure_refinement 'SHELXL-97 (Sheldrick, 1997)'
_computing_structure_solution 'SHELXS-97 (Sheldrick, 1997)'
_diffrn_ambient_temperature 296(2)
_diffrn_measured_fraction_theta_full 0.462
_diffrn_measured_fraction_theta_max 0.462
_diffrn_measurement_device_type 'Kuma KM4CCD \k geometry'
_diffrn_measurement_method
;HP omega scans - for more details see:
A. Budzianowski, A. Katrusiak in High-Pressure Crystallography
(Eds.: A. Katrusiak, P. F. McMillan),
Dordrecht: Kluwer Acad. Publ., 2004 pp.157-168
;
_diffrn_radiation_monochromator graphite
_diffrn_radiation_source 'fine-focus sealed tube'
_diffrn_radiation_type MoK\a
_diffrn_radiation_wavelength 0.71073
_diffrn_reflns_av_R_equivalents 0.0895
_diffrn_reflns_av_sigmaI/netI 0.0748
_diffrn_reflns_limit_h_max 8
_diffrn_reflns_limit_h_min -8
_diffrn_reflns_limit_k_max 9
_diffrn_reflns_limit_k_min -9
_diffrn_reflns_limit_l_max 7
_diffrn_reflns_limit_l_min -7
_diffrn_reflns_number 2628
_diffrn_reflns_theta_full 28.25
_diffrn_reflns_theta_max 28.25
_diffrn_reflns_theta_min 3.14
_exptl_absorpt_coefficient_mu 0.408
_exptl_absorpt_correction_T_max 0.84
_exptl_absorpt_correction_T_min 0.43
_exptl_absorpt_correction_type integration
_exptl_absorpt_process_details
;
Katrusiak, A. (2003). REDSHABS - Program for correcting
reflections intensities for DAC absorption, gasket shadowing
and sample crystal absorption. Adam Mickiewicz University, Pozna\'n.
Katrusiak, A. (2004). Z. Kristallogr. 219, 461-467
;
_exptl_crystal_colour colourless
_exptl_crystal_density_diffrn 1.551
_exptl_crystal_density_method 'not measured'
_exptl_crystal_description plate
_exptl_crystal_F_000 222
_exptl_crystal_size_max 0.36
_exptl_crystal_size_mid 0.30
_exptl_crystal_size_min 0.12
_refine_diff_density_max 0.248
_refine_diff_density_min -0.344
_refine_diff_density_rms 0.062
_refine_ls_abs_structure_details 'Flack H D (1983), Acta Cryst. A39, 876-881'
_refine_ls_abs_structure_Flack 0.4(3)
_refine_ls_extinction_coef 0.16(4)
_refine_ls_extinction_expression Fc^*^=kFc[1+0.001xFc^2^\l^3^/sin(2\q)]^-1/4^
_refine_ls_extinction_method SHELXL
_refine_ls_goodness_of_fit_ref 1.058
_refine_ls_hydrogen_treatment constr
_refine_ls_matrix_type full
_refine_ls_number_parameters 71
_refine_ls_number_reflns 546
_refine_ls_number_restraints 1
_refine_ls_restrained_S_all 1.057
_refine_ls_R_factor_all 0.0966
_refine_ls_R_factor_gt 0.0727
_refine_ls_shift/su_max 0.000
_refine_ls_shift/su_mean 0.000
_refine_ls_structure_factor_coef Fsqd
_refine_ls_weighting_details 'calc w=1/[\s^2^(Fo^2^)+(0.1136P)^2^+0.0000P] where P=(Fo^2^+2Fc^2^)/3'
_refine_ls_weighting_scheme calc
_refine_ls_wR_factor_gt 0.1694
_refine_ls_wR_factor_ref 0.1834
_reflns_number_gt 364
_reflns_number_total 546
_reflns_threshold_expression >2sigma(I)
_cod_data_source_file cg400276c_si_002.cif
_cod_data_source_block dabcoHClO4_II_0.2GPa
_cod_original_sg_symbol_H-M Pm21n
_cod_database_code 4510705

loop_
_symmetry_equiv_pos_as_xyz
'x, y, z'
'-x+1/2, y+1/2, -z'
'x+1/2, y+1/2, -z'
'-x, y, z'

loop_
_atom_site_label
_atom_site_type_symbol
_atom_site_fract_x
_atom_site_fract_y
_atom_site_fract_z
_atom_site_U_iso_or_equiv
_atom_site_adp_type
_atom_site_occupancy
_atom_site_symmetry_multiplicity
_atom_site_calc_flag
_atom_site_refinement_flags
N1 N 0.5000 0.7449(16) 0.7526(18) 0.050(4) Uani 1 2 d S
H1N H 0.5000 0.7475 0.9230 0.060 Uiso 1 2 calc SR
C2 C 0.5000 0.607(3) 0.370(3) 0.094(8) Uani 1 2 d S
H2A H 0.5894 0.5592 0.3071 0.112 Uiso 0.25 1 calc PR
H2B H 0.4106 0.5592 0.3071 0.112 Uiso 0.25 1 calc PR
N2 N 0.5000 0.7488(15) 0.2766(16) 0.046(4) Uani 1 2 d S
H2N H 0.5000 0.7507 0.1062 0.056 Uiso 1 2 calc SR
C3 C 0.3631(15) 0.8200(15) 0.6597(14) 0.060(3) Uani 1 1 d .
H3A H 0.3648 0.9150 0.7177 0.073 Uiso 1 1 calc R
H3B H 0.2711 0.7763 0.7221 0.073 Uiso 1 1 calc R
C4 C 0.3655(17) 0.8159(16) 0.3772(15) 0.071(4) Uani 1 1 d .
H4A H 0.2756 0.7673 0.3184 0.085 Uiso 1 1 calc R
H4B H 0.3607 0.9097 0.3136 0.085 Uiso 1 1 calc R
C1 C 0.5000 0.600(2) 0.672(3) 0.079(7) Uani 1 2 d S
H1B H 0.4100 0.5520 0.7327 0.094 Uiso 0.25 1 calc PR
H1C H 0.5900 0.5520 0.7327 0.094 Uiso 0.25 1 calc PR
O3 O 0.5000 0.3203(16) 1.029(2) 0.088(4) Uani 1 2 d S
O2 O 0.3668(12) 0.1137(12) 1.0174(14) 0.070(3) Uani 1 1 d .
O1 O 0.5000 0.189(2) 0.6661(11) 0.088(3) Uani 1 2 d S
Cl1 Cl 0.5000 0.1842(6) 0.9318(4) 0.0465(11) Uani 1 2 d S

loop_
_atom_site_aniso_label
_atom_site_aniso_U_11
_atom_site_aniso_U_22
_atom_site_aniso_U_33
_atom_site_aniso_U_23
_atom_site_aniso_U_13
_atom_site_aniso_U_12
N1 0.107(18) 0.014(13) 0.029(5) 0.004(5) 0.000 0.000
C2 0.20(3) 0.05(2) 0.032(8) -0.009(10) 0.000 0.000
N2 0.093(16) 0.029(12) 0.017(4) -0.002(5) 0.000 0.000
C3 0.051(13) 0.067(13) 0.063(5) 0.003(6) 0.029(5) 0.006(5)
C4 0.064(15) 0.095(15) 0.054(5) -0.007(6) -0.016(6) 0.010(6)
C1 0.18(3) 0.01(2) 0.044(8) 0.003(8) 0.000 0.000
O3 0.100(17) 0.037(14) 0.126(9) -0.010(8) 0.000 0.000
O2 0.086(9) 0.042(8) 0.082(4) -0.001(4) 0.014(4) -0.020(4)
O1 0.095(11) 0.132(11) 0.038(3) 0.011(9) 0.000 0.000
Cl1 0.062(3) 0.034(3) 0.0438(13) 0.0006(19) 0.000 0.000

loop_
_atom_type_symbol
_atom_type_description
_atom_type_scat_dispersion_real
_atom_type_scat_dispersion_imag
_atom_type_scat_source
C C 0.0033 0.0016 'International Tables Vol C Tables 4.2.6.8 and 6.1.1.4'
H H 0.0000 0.0000 'International Tables Vol C Tables 4.2.6.8 and 6.1.1.4'
N N 0.0061 0.0033 'International Tables Vol C Tables 4.2.6.8 and 6.1.1.4'
I I -0.4742 1.8119 'International Tables Vol C Tables 4.2.6.8 and 6.1.1.4'

loop_
_geom_angle_atom_site_label_1
_geom_angle_atom_site_label_2
_geom_angle_atom_site_label_3
_geom_angle
_geom_angle_site_symmetry_1
_geom_angle_site_symmetry_3
C1 N1 C3 111.6(9) . .
C1 N1 C3 111.6(9) . 4_655
C3 N1 C3 107.6(14) . 4_655
C1 N1 H1N 108.7 . .
C3 N1 H1N 108.7 . .
C3 N1 H1N 108.7 4_655 .
N2 C2 C1 112.5(16) . .
N2 C2 H2A 109.1 . .
C1 C2 H2A 109.1 . .
N2 C2 H2B 109.1 . .
C1 C2 H2B 109.1 . .
H2A C2 H2B 107.8 . .
C4 N2 C4 108.9(14) 4_655 .
C4 N2 C2 107.1(9) 4_655 .
C4 N2 C2 107.1(9) . .
C4 N2 H2N 111.2 4_655 .
C4 N2 H2N 111.2 . .
C2 N2 H2N 111.2 . .
N1 C3 C4 108.0(9) . .
N1 C3 H3A 110.1 . .
C4 C3 H3A 110.1 . .
N1 C3 H3B 110.1 . .
C4 C3 H3B 110.1 . .
H3A C3 H3B 108.4 . .
N2 C4 C3 113.2(9) . .
N2 C4 H4A 108.9 . .
C3 C4 H4A 108.9 . .
N2 C4 H4B 108.9 . .
C3 C4 H4B 108.9 . .
H4A C4 H4B 107.8 . .
N1 C1 C2 104.6(17) . .
N1 C1 H1B 110.8 . .
C2 C1 H1B 110.8 . .
N1 C1 H1C 110.8 . .
C2 C1 H1C 110.8 . .
H1B C1 H1C 108.9 . .
O3 Cl1 O1 109.6(12) . .
O3 Cl1 O2 109.1(6) . .
O1 Cl1 O2 109.6(6) . .
O3 Cl1 O2 109.1(6) . 4_655
O1 Cl1 O2 109.6(6) . 4_655
O2 Cl1 O2 109.8(11) . 4_655

loop_
_geom_bond_atom_site_label_1
_geom_bond_atom_site_label_2
_geom_bond_distance
_geom_bond_site_symmetry_2
N1 C1 1.47(2) .
N1 C3 1.489(15) .
N1 C3 1.489(15) 4_655
N1 H1N 0.9100 .
C2 N2 1.46(2) .
C2 C1 1.611(19) .
C2 H2A 0.9700 .
C2 H2B 0.9700 .
N2 C4 1.450(15) 4_655
N2 C4 1.450(15) .
N2 H2N 0.9100 .
C3 C4 1.509(10) .
C3 H3A 0.9700 .
C3 H3B 0.9700 .
C4 H4A 0.9700 .
C4 H4B 0.9700 .
C1 H1B 0.9700 .
C1 H1C 0.9700 .
O3 Cl1 1.415(15) .
O2 Cl1 1.428(9) .
O1 Cl1 1.419(6) .
Cl1 O2 1.428(9) 4_655
